data_9010434
loop_
_publ_author_name
'Logvinova, A. M.'
'Wirth, R.'
'Sobolev, N. V.'
'Seryotkin, Y. V.'
'Yefimova, E. S.'
'Floss, C.'
'Taylor, L. A.'

_publ_section_title
;Eskolaite associated with diamond from the Udachnaya kimberlite pipe,
 Yakutia, Russia Locality: natural diamond, Udachnaya pipe, Yukutia, Russia
;
_journal_name_full 'American Mineralogist'
_journal_page_first 685
_journal_page_last 690
_journal_paper_doi 10.2138/am.2008.2670
_journal_volume 93
_journal_year 2008
_chemical_compound_source 'natural diamond, Udachnaya pipe, Yukutia, Russia'
_chemical_formula_sum 'Al0.058 Cr1.702 Fe0.122 Mg0.042 O3 Ti0.076'
_chemical_name_mineral Eskolaite
_space_group_IT_number 167
_symmetry_space_group_name_Hall '-R 3 2"c'
_symmetry_space_group_name_H-M 'R -3 c :H'
_cell_angle_alpha 90
_cell_angle_beta 90
_cell_angle_gamma 120
_cell_length_a 4.9696
_cell_length_b 4.9696
_cell_length_c 13.597
_cell_formula_units_Z 6
_cell_volume 290.815
_database_code_amcsd 0004566
_exptl_crystal_density_diffrn 5.123
_cod_original_sg_symbol_H-M 'R -3 c'
_cod_original_formula_sum '(Cr1.702 Fe.122 Ti.076 Al.058 Mg.042) O3'
_cod_database_code 9010434

loop_
_space_group_symop_operation_xyz
x,y,z
2/3+x,1/3+y,1/3+z
1/3+x,2/3+y,2/3+z
x,x-y,1/2+z
2/3+x,1/3+x-y,5/6+z
1/3+x,2/3+x-y,1/6+z
y,x,1/2-z
2/3+y,1/3+x,5/6-z
1/3+y,2/3+x,1/6-z
-x+y,y,1/2+z
2/3-x+y,1/3+y,5/6+z
1/3-x+y,2/3+y,1/6+z
-x,-x+y,1/2-z
2/3-x,1/3-x+y,5/6-z
1/3-x,2/3-x+y,1/6-z
-y,-x,1/2+z
2/3-y,1/3-x,5/6+z
1/3-y,2/3-x,1/6+z
x-y,-y,1/2-z
2/3+x-y,1/3-y,5/6-z
1/3+x-y,2/3-y,1/6-z
y,-x+y,-z
2/3+y,1/3-x+y,1/3-z
1/3+y,2/3-x+y,2/3-z
-x+y,-x,z
2/3-x+y,1/3-x,1/3+z
1/3-x+y,2/3-x,2/3+z
-x,-y,-z
2/3-x,1/3-y,1/3-z
1/3-x,2/3-y,2/3-z
-y,x-y,z
2/3-y,1/3+x-y,1/3+z
1/3-y,2/3+x-y,2/3+z
x-y,x,-z
2/3+x-y,1/3+x,1/3-z
1/3+x-y,2/3+x,2/3-z

loop_
_atom_site_label
_atom_site_fract_x
_atom_site_fract_y
_atom_site_fract_z
_atom_site_occupancy
_atom_site_U_iso_or_equiv
Cr 0.00000 0.00000 0.34834 0.85100 0.00310
Fe 0.00000 0.00000 0.34834 0.06100 0.00310
Ti 0.00000 0.00000 0.34834 0.03800 0.00310
Al 0.00000 0.00000 0.34834 0.02900 0.00310
Mg 0.00000 0.00000 0.34834 0.02100 0.00310
O 0.30550 0.00000 0.25000 1.00000 0.00470

loop_
_cod_related_entry_id
_cod_related_entry_database
_cod_related_entry_code
1 AMCSD 0004566
